data_2012190
loop_
_publ_author_name
'Parvez, Masood'
'Yadav, Veejendra K.'
'Balamurugan, Rengarajan'

_publ_section_title
;
 \p-Facial selectivities of diastereotopic ketones:
 <i>p</i>-bromobenzoates of 4-hetero-1-decalinols
;
_journal_issue 9
_journal_name_full 'Acta Crystallographica Section C'
_journal_page_first 1084
_journal_page_last 1088
_journal_paper_doi 10.1107/S0108270101009544
_journal_volume 57
_journal_year 2001
_chemical_formula_moiety 'C23 H26 Br N O2'
_chemical_formula_sum 'C23 H26 Br N O2'
_chemical_formula_weight 428.36
_chemical_name_common 'N-benzyl-cis-4-aza-1-decalinol p-bromobenzoate'
_chemical_name_systematic 'N-benzyl-cis-4-aza-1-decalinyl p-bromobenzoate'
_space_group_IT_number 2
_symmetry_cell_setting triclinic
_symmetry_space_group_name_Hall '-P 1'
_symmetry_space_group_name_H-M 'P -1'
_audit_creation_method SHELXL97
_cell_angle_alpha 96.06(2)
_cell_angle_beta 106.22(2)
_cell_angle_gamma 100.42(3)
_cell_formula_units_Z 2
_cell_length_a 11.914(3)
_cell_length_b 13.144(3)
_cell_length_c 6.922(2)
_cell_measurement_reflns_used 12
_cell_measurement_temperature 170(2)
_cell_measurement_theta_max 15
_cell_measurement_theta_min 10
_cell_volume 1009.6(5)
_computing_cell_refinement 'MSC/AFC Diffractometer Control Software'
_computing_data_collection
;MSC/AFC Diffractometer Control Software (Molecular Structure Corporation,
 1988)
;
_computing_data_reduction 'TEXSAN (Molecular Structure Corporation, 1994)'
_computing_molecular_graphics 'ORTEPII (Johnson, 1976)'
_computing_publication_material SHELXL97
_computing_structure_refinement 'SHELXL97 (Sheldrick, 1997)'
_computing_structure_solution 'SAPI91 (Fan, 1991)'
_diffrn_ambient_temperature 170(2)
_diffrn_measured_fraction_theta_full .999
_diffrn_measured_fraction_theta_max .999
_diffrn_measurement_device_type 'Rigaku AFC-6S'
_diffrn_measurement_method \w/2\q
_diffrn_radiation_monochromator graphite
_diffrn_radiation_source 'fine-focus sealed tube'
_diffrn_radiation_type MoK\a
_diffrn_radiation_wavelength .71069
_diffrn_reflns_av_R_equivalents .09
_diffrn_reflns_av_sigmaI/netI .23
_diffrn_reflns_limit_h_max 14
_diffrn_reflns_limit_h_min 0
_diffrn_reflns_limit_k_max 15
_diffrn_reflns_limit_k_min -15
_diffrn_reflns_limit_l_max 7
_diffrn_reflns_limit_l_min -8
_diffrn_reflns_number 3574
_diffrn_reflns_theta_full 25.05
_diffrn_reflns_theta_max 25.0
_diffrn_reflns_theta_min 2.5
_diffrn_standards_decay_% <1.1
_diffrn_standards_interval_count 200
_diffrn_standards_number 3
_exptl_absorpt_coefficient_mu 2.05
_exptl_absorpt_correction_T_max .52
_exptl_absorpt_correction_T_min .39
_exptl_absorpt_correction_type empirical
_exptl_absorpt_process_details '\y-scan (3 reflections) (North et al., 1968)'
_exptl_crystal_colour colourless
_exptl_crystal_density_diffrn 1.409
_exptl_crystal_density_meas ?
_exptl_crystal_density_method 'not measured'
_exptl_crystal_description prismatic
_exptl_crystal_F_000 444
_exptl_crystal_size_max .60
_exptl_crystal_size_mid .40
_exptl_crystal_size_min .32
_refine_diff_density_max .43
_refine_diff_density_min -.76
_refine_ls_extinction_method none
_refine_ls_goodness_of_fit_ref .95
_refine_ls_hydrogen_treatment constr
_refine_ls_matrix_type full
_refine_ls_number_parameters 244
_refine_ls_number_reflns 3574
_refine_ls_number_restraints 0
_refine_ls_restrained_S_all .95
_refine_ls_R_factor_all .207
_refine_ls_R_factor_gt .040
_refine_ls_shift/su_max <0.001
_refine_ls_shift/su_mean .00
_refine_ls_structure_factor_coef Fsqd
_refine_ls_weighting_details 'calc w = 1/[\s^2^(Fo^2^)+(0.018P)^2^] where P=(Fo^2^+2Fc^2^)/3'
_refine_ls_weighting_scheme calc
_refine_ls_wR_factor_ref .110
_reflns_number_gt 1407
_reflns_number_total 3574
_reflns_threshold_expression I>2\s(I)
_cod_data_source_file da1192.cif
_cod_data_source_block XVIII
_cod_depositor_comments
;
The following automatic conversions were performed:

'_exptl_crystal_density_meas' value 'not measured' was changed to '?'
- the value is perceived as not measured.

Automatic conversion script
Id: cif_fix_values 3008 2015-01-20 13:52:24Z robertas 
;
_cod_database_code 2012190
_cod_database_fobs_code 2012190

loop_
_symmetry_equiv_pos_as_xyz
'x, y, z'
'-x, -y, -z'

loop_
_atom_site_label
_atom_site_fract_x
_atom_site_fract_y
_atom_site_fract_z
_atom_site_U_iso_or_equiv
_atom_site_adp_type
_atom_site_calc_flag
_atom_site_refinement_flags
_atom_site_occupancy
_atom_site_disorder_assembly
_atom_site_disorder_group
_atom_site_type_symbol
Br1 .42113(7) .14473(6) .24555(11) .0465(2) Uani d . 1 . . Br
O1 .6728(3) .4668(3) -.2993(6) .0341(11) Uani d . 1 . . O
O2 .7113(4) .3176(3) -.4277(6) .0430(12) Uani d . 1 . . O
N1 .8553(4) .7240(3) -.4752(6) .0246(12) Uani d . 1 . . N
C1 .7295(5) .6837(4) -.5911(9) .0348(16) Uani d . 1 . . C
H1A .7232 .6443 -.7251 .042 Uiso calc R 1 . . H
H1B .6894 .7429 -.6155 .042 Uiso calc R 1 . . H
C2 .6676(5) .6120(4) -.4755(9) .0338(16) Uani d . 1 . . C
H2A .6676 .6529 -.3469 .041 Uiso calc R 1 . . H
H2B .5832 .5826 -.5587 .041 Uiso calc R 1 . . H
C3 .7303(5) .5240(4) -.4280(9) .0304(16) Uani d . 1 . . C
H3 .7191 .4763 -.5576 .036 Uiso calc R 1 . . H
C4 .8648(5) .5656(4) -.3186(8) .0279(15) Uani d . 1 . . C
H4 .9037 .5042 -.3122 .034 Uiso calc R 1 . . H
C5 .8946(5) .6231(4) -.1002(8) .0323(16) Uani d . 1 . . C
H5A .8563 .6840 -.1017 .039 Uiso calc R 1 . . H
H5B .8620 .5754 -.0178 .039 Uiso calc R 1 . . H
C6 1.0306(5) .6610(5) -.0026(9) .0441(18) Uani d . 1 . . C
H6A 1.0478 .7014 .1353 .053 Uiso calc R 1 . . H
H6B 1.0680 .5997 .0117 .053 Uiso calc R 1 . . H
C7 1.0843(5) .7299(5) -.1330(9) .0397(18) Uani d . 1 . . C
H7A 1.0534 .7949 -.1350 .048 Uiso calc R 1 . . H
H7B 1.1726 .7499 -.0725 .048 Uiso calc R 1 . . H
C8 1.0528(5) .6724(4) -.3489(9) .0364(16) Uani d . 1 . . C
H8A 1.0888 .6101 -.3468 .044 Uiso calc R 1 . . H
H8B 1.0877 .7190 -.4307 .044 Uiso calc R 1 . . H
C9 .9177(5) .6375(4) -.4502(8) .0271(15) Uani d . 1 . . C
H9 .9026 .5957 -.5879 .032 Uiso calc R 1 . . H
C10 .9084(5) .8056(4) -.5720(8) .0291(15) Uani d . 1 . . C
H10A .8963 .7765 -.7160 .035 Uiso calc R 1 . . H
H10B .9958 .8267 -.5023 .035 Uiso calc R 1 . . H
C11 .8556(5) .9003(4) -.5654(9) .0293(15) Uani d . 1 . . C
C12 .8504(5) .9502(5) -.3834(10) .0433(18) Uani d . 1 . . C
H12 .8808 .9241 -.2609 .052 Uiso calc R 1 . . H
C13 .8017(6) 1.0370(5) -.3769(12) .057(2) Uani d . 1 . . C
H13 .7965 1.0690 -.2510 .068 Uiso calc R 1 . . H
C14 .7601(6) 1.0783(5) -.5517(14) .061(2) Uani d . 1 . . C
H14 .7287 1.1396 -.5459 .074 Uiso calc R 1 . . H
C15 .7647(6) 1.0300(6) -.7330(13) .055(2) Uani d . 1 . . C
H15 .7348 1.0569 -.8548 .066 Uiso calc R 1 . . H
C16 .8130(5) .9419(5) -.7394(10) .0371(17) Uani d . 1 . . C
H16 .8167 .9094 -.8661 .044 Uiso calc R 1 . . H
C17 .6702(5) .3632(5) -.3126(9) .0263(14) Uani d . 1 . . C
C18 .6095(5) .3139(5) -.1750(8) .0252(15) Uani d . 1 . . C
C19 .5804(5) .3723(5) -.0246(9) .0341(16) Uani d . 1 . . C
H19 .5987 .4467 -.0075 .041 Uiso calc R 1 . . H
C20 .5238(5) .3212(5) .1023(9) .0407(18) Uani d . 1 . . C
H20 .5033 .3604 .2056 .049 Uiso calc R 1 . . H
C21 .4985(5) .2126(5) .0742(9) .0337(16) Uani d . 1 . . C
C22 .5246(5) .1556(5) -.0765(9) .0367(17) Uani d . 1 . . C
H22 .5041 .0812 -.0959 .044 Uiso calc R 1 . . H
C23 .5807(5) .2051(4) -.2011(8) .0290(15) Uani d . 1 . . C
H23 .5996 .1648 -.3051 .035 Uiso calc R 1 . . H

loop_
_atom_site_aniso_label
_atom_site_aniso_U_11
_atom_site_aniso_U_22
_atom_site_aniso_U_33
_atom_site_aniso_U_12
_atom_site_aniso_U_13
_atom_site_aniso_U_23
Br1 .0549(5) .0436(5) .0430(4) -.0009(3) .0237(3) .0128(3)
O1 .037(3) .026(3) .050(3) .004(2) .028(2) .014(2)
O2 .053(3) .032(3) .055(3) .012(2) .032(3) .009(2)
N1 .016(3) .028(3) .032(3) .005(2) .009(2) .010(2)
C1 .023(4) .036(4) .047(4) .008(3) .009(3) .020(3)
C2 .017(3) .030(4) .052(4) .000(3) .009(3) .011(3)
C3 .030(4) .026(4) .040(4) .003(3) .017(3) .012(3)
C4 .028(4) .022(3) .041(4) .012(3) .015(3) .011(3)
C5 .039(4) .034(4) .031(4) .010(3) .017(3) .010(3)
C6 .045(5) .037(4) .047(4) .007(4) .010(4) .004(3)
C7 .022(4) .038(4) .055(5) .002(3) .008(3) .013(4)
C8 .025(4) .036(4) .055(4) .010(3) .016(3) .018(4)
C9 .026(4) .025(4) .031(4) .006(3) .011(3) .002(3)
C10 .030(4) .025(4) .038(4) .008(3) .014(3) .014(3)
C11 .027(4) .021(4) .043(4) .004(3) .015(3) .010(3)
C12 .045(4) .037(4) .059(5) .015(4) .030(4) .007(4)
C13 .059(5) .041(5) .091(6) .014(4) .056(5) .007(5)
C14 .045(5) .019(5) .137(8) .007(4) .053(6) .022(5)
C15 .036(5) .041(5) .095(7) .017(4) .022(4) .029(5)
C16 .028(4) .030(4) .053(5) .005(3) .010(3) .012(4)
C17 .019(4) .021(4) .038(4) .003(3) .009(3) .008(3)
C18 .019(4) .031(4) .026(4) .007(3) .006(3) .010(3)
C19 .033(4) .019(4) .042(4) -.001(3) .007(3) -.005(3)
C20 .040(4) .040(5) .047(4) .000(3) .026(4) .009(4)
C21 .029(4) .041(4) .028(4) -.003(3) .007(3) .015(3)
C22 .045(4) .024(4) .042(4) .000(3) .018(4) .010(3)
C23 .028(4) .029(4) .030(4) .008(3) .009(3) .002(3)

loop_
_atom_type_symbol
_atom_type_description
_atom_type_scat_dispersion_real
_atom_type_scat_dispersion_imag
_atom_type_scat_source
C C .0033 .0016 'International Tables Vol C Tables 4.2.6.8 and 6.1.1.4'
H H .0000 .0000 'International Tables Vol C Tables 4.2.6.8 and 6.1.1.4'
N N .0061 .0033 'International Tables Vol C Tables 4.2.6.8 and 6.1.1.4'
O O .0106 .0060 'International Tables Vol C Tables 4.2.6.8 and 6.1.1.4'
Br Br -.2901 2.4595 'International Tables Vol C Tables 4.2.6.8 and 6.1.1.4'

loop_
_geom_angle_atom_site_label_1
_geom_angle_atom_site_label_2
_geom_angle_atom_site_label_3
_geom_angle
_geom_angle_publ_flag
C17 O1 C3 117.3(4) y
C1 N1 C10 109.5(4) y
C1 N1 C9 110.1(4) y
C10 N1 C9 113.9(4) y
N1 C1 C2 110.4(4) n
N1 C1 H1A 109.6 n
C2 C1 H1A 109.6 n
N1 C1 H1B 109.6 n
C2 C1 H1B 109.6 n
H1A C1 H1B 108.1 n
C3 C2 C1 110.7(4) n
C3 C2 H2A 109.5 n
C1 C2 H2A 109.5 n
C3 C2 H2B 109.5 n
C1 C2 H2B 109.5 n
H2A C2 H2B 108.1 n
O1 C3 C2 106.5(4) n
O1 C3 C4 110.8(4) n
C2 C3 C4 111.4(5) n
O1 C3 H3 109.4 n
C2 C3 H3 109.4 n
C4 C3 H3 109.4 n
C3 C4 C5 114.4(5) n
C3 C4 C9 108.4(4) n
C5 C4 C9 110.7(4) n
C3 C4 H4 107.7 n
C5 C4 H4 107.7 n
C9 C4 H4 107.7 n
C6 C5 C4 110.8(5) n
C6 C5 H5A 109.5 n
C4 C5 H5A 109.5 n
C6 C5 H5B 109.5 n
C4 C5 H5B 109.5 n
H5A C5 H5B 108.1 n
C7 C6 C5 110.6(5) n
C7 C6 H6A 109.5 n
C5 C6 H6A 109.5 n
C7 C6 H6B 109.5 n
C5 C6 H6B 109.5 n
H6A C6 H6B 108.1 n
C8 C7 C6 110.7(5) n
C8 C7 H7A 109.5 n
C6 C7 H7A 109.5 n
C8 C7 H7B 109.5 n
C6 C7 H7B 109.5 n
H7A C7 H7B 108.1 n
C7 C8 C9 112.3(5) n
C7 C8 H8A 109.2 n
C9 C8 H8A 109.2 n
C7 C8 H8B 109.2 n
C9 C8 H8B 109.2 n
H8A C8 H8B 107.9 n
N1 C9 C8 114.2(4) n
N1 C9 C4 108.7(4) n
C8 C9 C4 108.3(5) n
N1 C9 H9 108.5 n
C8 C9 H9 108.5 n
C4 C9 H9 108.5 n
N1 C10 C11 112.7(4) n
N1 C10 H10A 109.1 n
C11 C10 H10A 109.1 n
N1 C10 H10B 109.1 n
C11 C10 H10B 109.1 n
H10A C10 H10B 107.8 n
C12 C11 C16 117.9(6) n
C12 C11 C10 120.8(6) n
C16 C11 C10 121.3(6) n
C13 C12 C11 120.9(6) n
C13 C12 H12 119.6 n
C11 C12 H12 119.6 n
C14 C13 C12 120.6(7) n
C14 C13 H13 119.7 n
C12 C13 H13 119.7 n
C15 C14 C13 119.3(7) n
C15 C14 H14 120.4 n
C13 C14 H14 120.4 n
C14 C15 C16 120.0(7) n
C14 C15 H15 120.0 n
C16 C15 H15 120.0 n
C15 C16 C11 121.3(6) n
C15 C16 H16 119.4 n
C11 C16 H16 119.4 n
O2 C17 O1 122.6(5) n
O2 C17 C18 125.2(5) n
O1 C17 C18 112.2(5) n
C19 C18 C23 119.7(5) n
C19 C18 C17 122.4(5) n
C23 C18 C17 117.9(5) n
C18 C19 C20 119.8(6) n
C18 C19 H19 120.1 n
C20 C19 H19 120.1 n
C21 C20 C19 118.8(6) n
C21 C20 H20 120.6 n
C19 C20 H20 120.6 n
C22 C21 C20 121.1(5) n
C22 C21 Br1 120.5(5) n
C20 C21 Br1 118.3(5) n
C21 C22 C23 120.4(5) n
C21 C22 H22 119.8 n
C23 C22 H22 119.8 n
C22 C23 C18 120.0(5) n
C22 C23 H23 120.0 n
C18 C23 H23 120.0 n

loop_
_geom_bond_atom_site_label_1
_geom_bond_atom_site_label_2
_geom_bond_site_symmetry_2
_geom_bond_distance
_geom_bond_publ_flag
Br1 C21 . 1.894(5) y
O1 C17 . 1.348(6) y
O1 C3 . 1.457(6) y
O2 C17 . 1.207(6) y
N1 C1 . 1.457(6) y
N1 C10 . 1.464(6) y
N1 C9 . 1.467(6) y
C1 C2 . 1.520(6) n
C1 H1A . .9900 n
C1 H1B . .9900 n
C2 C3 . 1.503(7) n
C2 H2A . .9900 n
C2 H2B . .9900 n
C3 C4 . 1.536(7) n
C3 H3 . 1.0000 n
C4 C5 . 1.531(7) n
C4 C9 . 1.551(7) n
C4 H4 . 1.0000 n
C5 C6 . 1.535(7) n
C5 H5A . .9900 n
C5 H5B . .9900 n
C6 C7 . 1.527(7) n
C6 H6A . .9900 n
C6 H6B . .9900 n
C7 C8 . 1.513(7) n
C7 H7A . .9900 n
C7 H7B . .9900 n
C8 C9 . 1.526(7) n
C8 H8A . .9900 n
C8 H8B . .9900 n
C9 H9 . 1.0000 n
C10 C11 . 1.495(7) n
C10 H10A . .9900 n
C10 H10B . .9900 n
C11 C12 . 1.380(7) n
C11 C16 . 1.381(7) n
C12 C13 . 1.373(8) n
C12 H12 . .9500 n
C13 C14 . 1.379(9) n
C13 H13 . .9500 n
C14 C15 . 1.365(9) n
C14 H14 . .9500 n
C15 C16 . 1.385(8) n
C15 H15 . .9500 n
C16 H16 . .9500 n
C17 C18 . 1.482(7) n
C18 C19 . 1.387(7) n
C18 C23 . 1.389(7) n
C19 C20 . 1.403(7) n
C19 H19 . .9500 n
C20 C21 . 1.386(7) n
C20 H20 . .9500 n
C21 C22 . 1.359(7) n
C22 C23 . 1.377(7) n
C22 H22 . .9500 n
C23 H23 . .9500 n

loop_
_geom_torsion_atom_site_label_1
_geom_torsion_atom_site_label_2
_geom_torsion_atom_site_label_3
_geom_torsion_atom_site_label_4
_geom_torsion
_geom_torsion_publ_flag
C10 N1 C1 C2 -170.8(4) n
C9 N1 C1 C2 63.2(6) n
N1 C1 C2 C3 -56.6(6) n
C17 O1 C3 C2 149.8(5) n
C17 O1 C3 C4 -88.9(6) n
C1 C2 C3 O1 174.0(4) n
C1 C2 C3 C4 53.1(6) n
O1 C3 C4 C5 -48.7(6) n
C2 C3 C4 C5 69.7(6) n
O1 C3 C4 C9 -172.8(4) n
C2 C3 C4 C9 -54.4(6) n
C3 C4 C5 C6 179.5(5) n
C9 C4 C5 C6 -57.6(6) n
C4 C5 C6 C7 56.0(7) n
C5 C6 C7 C8 -55.6(7) n
C6 C7 C8 C9 58.1(7) n
C1 N1 C9 C8 174.3(4) n
C10 N1 C9 C8 50.8(6) n
C1 N1 C9 C4 -64.8(5) n
C10 N1 C9 C4 171.8(4) n
C7 C8 C9 N1 62.9(6) n
C7 C8 C9 C4 -58.3(6) n
C3 C4 C9 N1 59.4(6) n
C5 C4 C9 N1 -66.8(6) n
C3 C4 C9 C8 -176.0(5) n
C5 C4 C9 C8 57.7(6) n
C1 N1 C10 C11 65.4(6) n
C9 N1 C10 C11 -170.8(5) n
N1 C10 C11 C12 52.6(7) n
N1 C10 C11 C16 -128.7(5) n
C16 C11 C12 C13 1.4(9) n
C10 C11 C12 C13 -179.8(5) n
C11 C12 C13 C14 -2.0(10) n
C12 C13 C14 C15 1.9(10) n
C13 C14 C15 C16 -1.3(10) n
C14 C15 C16 C11 .8(9) n
C12 C11 C16 C15 -.9(8) n
C10 C11 C16 C15 -179.6(5) n
C3 O1 C17 O2 -1.3(8) n
C3 O1 C17 C18 -179.9(4) n
O2 C17 C18 C19 170.0(6) n
O1 C17 C18 C19 -11.4(8) n
O2 C17 C18 C23 -10.6(9) n
O1 C17 C18 C23 168.1(5) n
C23 C18 C19 C20 1.1(9) n
C17 C18 C19 C20 -179.5(5) n
C18 C19 C20 C21 .2(9) n
C19 C20 C21 C22 -1.7(9) n
C19 C20 C21 Br1 -179.6(4) n
C20 C21 C22 C23 2.0(9) n
Br1 C21 C22 C23 179.9(4) n
C21 C22 C23 C18 -.8(9) n
C19 C18 C23 C22 -.8(8) n
C17 C18 C23 C22 179.7(5) n
